data_7025110
loop_
_publ_author_name
'Klingele, Julia'
'Kaase, Dominic'
'Hilgert, Jakob'
'Steinfeld, Gunther'
'Klingele, Marco H.'
'Lach, Jochen'

_publ_section_title
;
 Triazolopyridines as ligands: structural diversity in iron(II),
 cobalt(II), nickel(II) and copper(II) complexes of
 3-(2-pyridyl)-[1,2,4]triazolo[4,3-a]- pyridine (L&#x00B9;&#x2070;) and
 spin crossover in [Fe(II)(L&#x00B9;&#x2070;)&#x2082;(NCS)&#x2082;].
;
_journal_issue 19
_journal_name_full 'Dalton transactions (Cambridge, England : 2003)'
_journal_page_first 4495
_journal_page_last 4507
_journal_paper_doi 10.1039/b925107c
_journal_volume 39
_journal_year 2010
_chemical_formula_moiety
;
C24 H16 Fe N10 S2
;
_chemical_formula_sum 'C24 H16 Fe N10 S2'
_chemical_formula_weight 564.44
_chemical_name_systematic
;
?
;
_space_group_IT_number 14
_symmetry_cell_setting monoclinic
_symmetry_space_group_name_Hall '-P 2ybc'
_symmetry_space_group_name_H-M 'P 1 21/c 1'
_atom_sites_solution_hydrogens geom
_atom_sites_solution_primary direct
_atom_sites_solution_secondary difmap
_audit_creation_method SHELXL-97
_cell_angle_alpha 90.00
_cell_angle_beta 105.44(3)
_cell_angle_gamma 90.00
_cell_formula_units_Z 2
_cell_length_a 8.2219(16)
_cell_length_b 17.191(3)
_cell_length_c 8.6719(17)
_cell_measurement_reflns_used 2008
_cell_measurement_temperature 120(2)
_cell_measurement_theta_max 26.07
_cell_measurement_theta_min 3.26
_cell_volume 1181.5(4)
_computing_structure_refinement 'SHELXL-97 (Sheldrick, 1997)'
_computing_structure_solution 'SHELXS-97 (Sheldrick, 1990)'
_diffrn_ambient_temperature 120(2)
_diffrn_measured_fraction_theta_full 0.858
_diffrn_measured_fraction_theta_max 0.858
_diffrn_measurement_device_type 'Rigaku R-Axis SPIDER'
_diffrn_measurement_method '\w scans'
_diffrn_radiation_monochromator graphite
_diffrn_radiation_source 'fine-focus sealed tube'
_diffrn_radiation_type MoK\a
_diffrn_radiation_wavelength 0.71073
_diffrn_reflns_av_R_equivalents 0.0735
_diffrn_reflns_av_sigmaI/netI 0.0402
_diffrn_reflns_limit_h_max 10
_diffrn_reflns_limit_h_min -10
_diffrn_reflns_limit_k_max 20
_diffrn_reflns_limit_k_min -20
_diffrn_reflns_limit_l_max 9
_diffrn_reflns_limit_l_min -9
_diffrn_reflns_number 15942
_diffrn_reflns_theta_full 26.07
_diffrn_reflns_theta_max 26.07
_diffrn_reflns_theta_min 3.26
_exptl_absorpt_coefficient_mu 0.852
_exptl_absorpt_correction_T_max 0.9749
_exptl_absorpt_correction_T_min 0.8686
_exptl_absorpt_correction_type multi-scan
_exptl_absorpt_process_details
;
March 2001 T Higashi
;
_exptl_crystal_colour red
_exptl_crystal_density_diffrn 1.587
_exptl_crystal_density_method 'not measured'
_exptl_crystal_description block
_exptl_crystal_F_000 576
_exptl_crystal_size_max 0.17
_exptl_crystal_size_mid 0.04
_exptl_crystal_size_min 0.03
_refine_diff_density_max 0.325
_refine_diff_density_min -0.306
_refine_diff_density_rms 0.070
_refine_ls_extinction_method none
_refine_ls_goodness_of_fit_ref 1.058
_refine_ls_hydrogen_treatment constr
_refine_ls_matrix_type full
_refine_ls_number_parameters 169
_refine_ls_number_reflns 2008
_refine_ls_number_restraints 0
_refine_ls_restrained_S_all 1.058
_refine_ls_R_factor_all 0.0530
_refine_ls_R_factor_gt 0.0356
_refine_ls_shift/su_max 0.000
_refine_ls_shift/su_mean 0.000
_refine_ls_structure_factor_coef Fsqd
_refine_ls_weighting_details 'calc w=1/[\s^2^(Fo^2^)+(0.0285P)^2^+1.2202P] where P=(Fo^2^+2Fc^2^)/3'
_refine_ls_weighting_scheme calc
_refine_ls_wR_factor_gt 0.0738
_refine_ls_wR_factor_ref 0.0796
_reflns_number_gt 1573
_reflns_number_total 2008
_reflns_threshold_expression >2sigma(I)
_cod_data_source_file b925107c.txt
_cod_data_source_block jmk107_1_2
_cod_depositor_comments
;
The following automatic conversions were performed:

'_exptl_absorpt_correction_type' value 'Multi-Scan' changed to
'multi-scan' according to
/home/saulius/struct/CIF-dictionaries/cif_core.dic dictionary named
'cif_core.dic' version 2.4.2 from 2011-04-26.

Automatic conversion script
Id: cif_fix_values 1891 2012-01-12 08:04:46Z andrius 
;
_cod_original_sg_symbol_H-M P2(1)/c
_cod_database_code 7025110

loop_
_symmetry_equiv_pos_as_xyz
'x, y, z'
'-x, y+1/2, -z+1/2'
'-x, -y, -z'
'x, -y-1/2, z-1/2'

loop_
_atom_site_label
_atom_site_type_symbol
_atom_site_fract_x
_atom_site_fract_y
_atom_site_fract_z
_atom_site_U_iso_or_equiv
_atom_site_adp_type
_atom_site_occupancy
_atom_site_symmetry_multiplicity
_atom_site_calc_flag
_atom_site_refinement_flags
Fe1 Fe 0.0000 0.5000 0.5000 0.01340(16) Uani 1 2 d S
N1 N -0.0348(3) 0.42263(13) 0.6719(3) 0.0153(5) Uani 1 1 d .
N2 N 0.1581(3) 0.53865(13) 0.7012(3) 0.0150(5) Uani 1 1 d .
N3 N 0.2571(3) 0.60193(13) 0.7368(3) 0.0168(5) Uani 1 1 d .
N4 N 0.2865(3) 0.52914(13) 0.9696(3) 0.0149(5) Uani 1 1 d .
C1 C -0.1420(3) 0.36470(16) 0.6451(4) 0.0175(6) Uani 1 1 d .
H1 H -0.2196 0.3596 0.5427 0.021 Uiso 1 1 calc R
C2 C -0.1448(4) 0.30856(17) 0.7673(4) 0.0223(7) Uani 1 1 d .
H2 H -0.2256 0.2678 0.7435 0.027 Uiso 1 1 calc R
C3 C -0.0318(4) 0.31202(18) 0.9212(4) 0.0248(7) Uani 1 1 d .
H3 H -0.0323 0.2735 0.9996 0.030 Uiso 1 1 calc R
C4 C 0.0773(4) 0.37247(17) 0.9526(4) 0.0228(7) Uani 1 1 d .
H4 H 0.1552 0.3783 1.0547 0.027 Uiso 1 1 calc R
C5 C 0.0719(3) 0.42740(16) 0.8273(3) 0.0156(6) Uani 1 1 d .
C6 C 0.1742(3) 0.49548(16) 0.8384(3) 0.0155(6) Uani 1 1 d .
C7 C 0.3352(3) 0.59569(16) 0.8992(3) 0.0163(6) Uani 1 1 d .
C8 C 0.4552(3) 0.64387(16) 1.0013(3) 0.0187(7) Uani 1 1 d .
H8 H 0.4949 0.6892 0.9601 0.022 Uiso 1 1 calc R
C9 C 0.5170(3) 0.62482(16) 1.1660(4) 0.0194(6) Uani 1 1 d .
H9 H 0.5970 0.6585 1.2331 0.023 Uiso 1 1 calc R
C10 C 0.4635(4) 0.55680(17) 1.2348(4) 0.0209(7) Uani 1 1 d .
H10 H 0.5063 0.5455 1.3454 0.025 Uiso 1 1 calc R
C11 C 0.3512(3) 0.50973(17) 1.1382(3) 0.0181(6) Uani 1 1 d .
H11 H 0.3140 0.4639 1.1797 0.022 Uiso 1 1 calc R
N20 N 0.1557(3) 0.42890(13) 0.4521(3) 0.0162(5) Uani 1 1 d .
C20 C 0.2413(3) 0.38290(16) 0.4187(3) 0.0163(6) Uani 1 1 d .
S20 S 0.36601(10) 0.32093(5) 0.36985(10) 0.0279(2) Uani 1 1 d .

loop_
_atom_site_aniso_label
_atom_site_aniso_U_11
_atom_site_aniso_U_22
_atom_site_aniso_U_33
_atom_site_aniso_U_23
_atom_site_aniso_U_13
_atom_site_aniso_U_12
Fe1 0.0095(3) 0.0128(3) 0.0174(3) 0.0003(2) 0.0029(2) -0.0007(2)
N1 0.0108(11) 0.0138(12) 0.0211(14) -0.0029(10) 0.0038(10) 0.0003(9)
N2 0.0112(11) 0.0118(12) 0.0211(13) 0.0010(10) 0.0028(10) -0.0002(9)
N3 0.0107(11) 0.0162(13) 0.0209(14) 0.0009(11) -0.0005(10) -0.0032(9)
N4 0.0106(11) 0.0147(12) 0.0179(13) -0.0007(10) 0.0010(10) -0.0018(9)
C1 0.0120(14) 0.0182(15) 0.0233(17) -0.0039(13) 0.0064(13) -0.0031(12)
C2 0.0182(15) 0.0187(16) 0.0311(18) -0.0012(14) 0.0087(14) -0.0069(12)
C3 0.0268(17) 0.0225(17) 0.0259(18) 0.0057(14) 0.0083(15) -0.0060(13)
C4 0.0207(15) 0.0232(17) 0.0221(17) 0.0023(14) 0.0015(14) -0.0048(13)
C5 0.0125(13) 0.0152(15) 0.0182(16) -0.0012(12) 0.0028(12) 0.0015(11)
C6 0.0105(12) 0.0148(14) 0.0214(16) -0.0002(13) 0.0043(12) -0.0001(11)
C7 0.0119(14) 0.0156(15) 0.0218(17) 0.0001(13) 0.0052(12) 0.0005(11)
C8 0.0145(15) 0.0161(15) 0.0253(17) -0.0020(13) 0.0051(14) -0.0038(11)
C9 0.0145(14) 0.0182(16) 0.0246(17) -0.0051(13) 0.0033(13) -0.0032(12)
C10 0.0187(16) 0.0255(17) 0.0170(16) -0.0014(13) 0.0021(13) 0.0006(13)
C11 0.0155(13) 0.0202(16) 0.0186(16) 0.0028(13) 0.0046(12) 0.0011(12)
N20 0.0111(12) 0.0169(13) 0.0198(14) 0.0010(11) 0.0024(10) -0.0035(10)
C20 0.0158(14) 0.0136(15) 0.0187(16) 0.0026(12) 0.0033(12) -0.0009(12)
S20 0.0304(4) 0.0280(5) 0.0272(5) 0.0037(4) 0.0107(4) 0.0156(4)

loop_
_atom_type_symbol
_atom_type_description
_atom_type_scat_dispersion_real
_atom_type_scat_dispersion_imag
_atom_type_scat_source
C C 0.0033 0.0016 'International Tables Vol C Tables 4.2.6.8 and 6.1.1.4'
H H 0.0000 0.0000 'International Tables Vol C Tables 4.2.6.8 and 6.1.1.4'
N N 0.0061 0.0033 'International Tables Vol C Tables 4.2.6.8 and 6.1.1.4'
S S 0.1246 0.1234 'International Tables Vol C Tables 4.2.6.8 and 6.1.1.4'
Fe Fe 0.3463 0.8444 'International Tables Vol C Tables 4.2.6.8 and 6.1.1.4'

loop_
_geom_angle_atom_site_label_1
_geom_angle_atom_site_label_2
_geom_angle_atom_site_label_3
_geom_angle
_geom_angle_site_symmetry_1
_geom_angle_site_symmetry_3
N20 Fe1 N20 180.0 3_566 .
N20 Fe1 N2 94.92(9) 3_566 3_566
N20 Fe1 N2 85.08(9) . 3_566
N20 Fe1 N2 85.08(9) 3_566 .
N20 Fe1 N2 94.92(9) . .
N2 Fe1 N2 179.999(1) 3_566 .
N20 Fe1 N1 88.54(9) 3_566 3_566
N20 Fe1 N1 91.47(9) . 3_566
N2 Fe1 N1 76.53(9) 3_566 3_566
N2 Fe1 N1 103.47(9) . 3_566
N20 Fe1 N1 91.46(9) 3_566 .
N20 Fe1 N1 88.53(9) . .
N2 Fe1 N1 103.47(9) 3_566 .
N2 Fe1 N1 76.53(9) . .
N1 Fe1 N1 180.0 3_566 .
C1 N1 C5 115.8(2) . .
C1 N1 Fe1 125.2(2) . .
C5 N1 Fe1 118.86(17) . .
N3 N2 C6 109.0(2) . .
N3 N2 Fe1 133.20(18) . .
C6 N2 Fe1 117.84(18) . .
N2 N3 C7 105.0(2) . .
C6 N4 C7 100.8(2) . .
C6 N4 C11 135.6(2) . .
C7 N4 C11 123.6(2) . .
N1 C1 C2 121.5(3) . .
N1 C1 H1 119.3 . .
C2 C1 H1 119.3 . .
C3 C2 C1 122.2(3) . .
C3 C2 H2 118.9 . .
C1 C2 H2 118.9 . .
C4 C3 C2 117.2(3) . .
C4 C3 H3 121.4 . .
C2 C3 H3 121.4 . .
C3 C4 C5 118.0(3) . .
C3 C4 H4 121.0 . .
C5 C4 H4 121.0 . .
N1 C5 C6 108.6(2) . .
N1 C5 C4 125.2(2) . .
C6 C5 C4 126.2(3) . .
N2 C6 N4 111.9(2) . .
N2 C6 C5 117.6(2) . .
N4 C6 C5 130.4(3) . .
N3 C7 N4 113.3(2) . .
N3 C7 C8 130.6(3) . .
N4 C7 C8 116.1(2) . .
C7 C8 C9 120.0(3) . .
C7 C8 H8 120.0 . .
C9 C8 H8 120.0 . .
C8 C9 C10 122.6(3) . .
C8 C9 H9 118.7 . .
C10 C9 H9 118.7 . .
C11 C10 C9 118.0(3) . .
C11 C10 H10 121.0 . .
C9 C10 H10 121.0 . .
C10 C11 N4 119.7(3) . .
C10 C11 H11 120.1 . .
N4 C11 H11 120.1 . .
C20 N20 Fe1 175.6(2) . .
N20 C20 S20 177.7(3) . .

loop_
_geom_bond_atom_site_label_1
_geom_bond_atom_site_label_2
_geom_bond_distance
_geom_bond_site_symmetry_2
Fe1 N20 1.894(2) 3_566
Fe1 N20 1.894(2) .
Fe1 N2 1.992(2) 3_566
Fe1 N2 1.992(2) .
Fe1 N1 2.074(2) 3_566
Fe1 N1 2.074(2) .
N1 C1 1.309(3) .
N1 C5 1.402(4) .
N2 N3 1.344(3) .
N2 C6 1.378(4) .
N3 C7 1.388(4) .
N4 C6 1.386(4) .
N4 C7 1.404(3) .
N4 C11 1.456(4) .
C1 C2 1.438(4) .
C1 H1 0.9500 .
C2 C3 1.410(4) .
C2 H2 0.9500 .
C3 C4 1.352(4) .
C3 H3 0.9500 .
C4 C5 1.431(4) .
C4 H4 0.9500 .
C5 C6 1.430(4) .
C7 C8 1.406(4) .
C8 C9 1.421(4) .
C8 H8 0.9500 .
C9 C10 1.434(4) .
C9 H9 0.9500 .
C10 C11 1.341(4) .
C10 H10 0.9500 .
C11 H11 0.9500 .
N20 C20 1.146(3) .
C20 S20 1.612(3) .

loop_
_geom_torsion_atom_site_label_1
_geom_torsion_atom_site_label_2
_geom_torsion_atom_site_label_3
_geom_torsion_atom_site_label_4
_geom_torsion
_geom_torsion_site_symmetry_1
N20 Fe1 N1 C1 93.7(2) 3_566
N20 Fe1 N1 C1 -86.3(2) .
N2 Fe1 N1 C1 -1.7(2) 3_566
N2 Fe1 N1 C1 178.3(2) .
N20 Fe1 N1 C5 -91.69(19) 3_566
N20 Fe1 N1 C5 88.31(19) .
N2 Fe1 N1 C5 172.89(18) 3_566
N2 Fe1 N1 C5 -7.11(18) .
N20 Fe1 N2 N3 -81.3(2) 3_566
N20 Fe1 N2 N3 98.7(2) .
N1 Fe1 N2 N3 6.0(2) 3_566
N1 Fe1 N2 N3 -174.0(2) .
N20 Fe1 N2 C6 97.43(19) 3_566
N20 Fe1 N2 C6 -82.57(19) .
N1 Fe1 N2 C6 -175.27(18) 3_566
N1 Fe1 N2 C6 4.73(18) .
C6 N2 N3 C7 0.5(3) .
Fe1 N2 N3 C7 179.31(18) .
C5 N1 C1 C2 -1.9(4) .
Fe1 N1 C1 C2 172.88(19) .
N1 C1 C2 C3 -0.9(4) .
C1 C2 C3 C4 2.3(4) .
C2 C3 C4 C5 -1.0(4) .
C1 N1 C5 C6 -177.2(2) .
Fe1 N1 C5 C6 7.7(3) .
C1 N1 C5 C4 3.3(4) .
Fe1 N1 C5 C4 -171.8(2) .
C3 C4 C5 N1 -1.9(4) .
C3 C4 C5 C6 178.7(3) .
N3 N2 C6 N4 -0.4(3) .
Fe1 N2 C6 N4 -179.40(16) .
N3 N2 C6 C5 176.9(2) .
Fe1 N2 C6 C5 -2.1(3) .
C7 N4 C6 N2 0.1(3) .
C11 N4 C6 N2 -179.5(3) .
C7 N4 C6 C5 -176.8(3) .
C11 N4 C6 C5 3.7(5) .
N1 C5 C6 N2 -3.6(3) .
C4 C5 C6 N2 175.9(2) .
N1 C5 C6 N4 173.1(2) .
C4 C5 C6 N4 -7.4(5) .
N2 N3 C7 N4 -0.5(3) .
N2 N3 C7 C8 178.2(3) .
C6 N4 C7 N3 0.3(3) .
C11 N4 C7 N3 179.9(2) .
C6 N4 C7 C8 -178.6(2) .
C11 N4 C7 C8 1.0(4) .
N3 C7 C8 C9 180.0(3) .
N4 C7 C8 C9 -1.3(4) .
C7 C8 C9 C10 0.8(4) .
C8 C9 C10 C11 0.3(4) .
C9 C10 C11 N4 -0.7(4) .
C6 N4 C11 C10 179.5(3) .
C7 N4 C11 C10 0.1(4) .
